data_7708086
loop_
_publ_author_name
'Takahashi, Kiyonori'
'Miyazaki, Yuji'
'Noro, Shin-ichiro'
'Nakano, Motohiro'
'Nakamura, Takayoshi'
'Akutagawa, Tomoyuki'

_publ_section_title
;
 Dipole Fluctuation and Structural Phase Transition in Hydrogen-Bonding
 Molecular Assemblies of Mononuclear CuII Complexes with Polar
 Fluorobenzoate Ligands
;
_journal_name_full 'Dalton Transactions'
_journal_paper_doi 10.1039/D1DT02118D
_journal_year 2021
_chemical_formula_moiety 'C24 H19 Cu F2 N2 O5'
_chemical_formula_sum 'C24 H19 Cu F2 N2 O5'
_chemical_formula_weight 516.95
_space_group_crystal_system monoclinic
_space_group_IT_number 15
_space_group_name_Hall '-C 2yc'
_space_group_name_H-M_alt 'C 1 2/c 1'
_atom_sites_solution_hydrogens geom
_atom_sites_solution_primary dual
_audit_creation_date 2021-08-02
_audit_creation_method
;
Olex2 1.3
(compiled 2020.11.12 svn.r5f609507 for OlexSys, GUI svn.r6272)
;
_audit_update_record
;
2021-08-05 deposited with the CCDC.	2021-08-18 downloaded from the CCDC.
;
_cell_angle_alpha 90
_cell_angle_beta 92.2320(10)
_cell_angle_gamma 90
_cell_formula_units_Z 20
_cell_length_a 15.8640(3)
_cell_length_b 29.7886(6)
_cell_length_c 23.6221(4)
_cell_measurement_reflns_used 18378
_cell_measurement_temperature 160
_cell_measurement_theta_max 68.21
_cell_measurement_theta_min 2.96
_cell_volume 11154.5(4)
_computing_cell_refinement 'RAPID AUTO'
_computing_data_collection 'RAPID AUTO (Rigaku, ????)'
_computing_data_reduction 'RAPID AUTO'
_computing_molecular_graphics 'Olex2 1.3 (Dolomanov et al., 2009)'
_computing_publication_material 'Olex2 1.3 (Dolomanov et al., 2009)'
_computing_structure_refinement 'SHELXL 2018/1 (Sheldrick, 2015)'
_computing_structure_solution 'SHELXT 2014/5 (Sheldrick, 2014)'
_diffrn_ambient_temperature 160
_diffrn_detector_area_resol_mean 10.00
_diffrn_measured_fraction_theta_full 1.000
_diffrn_measured_fraction_theta_max 0.999
_diffrn_measurement_device_type 'Rigaku R-AXIS RAPID'
_diffrn_measurement_method \w
_diffrn_radiation_type CuK\a
_diffrn_radiation_wavelength 1.54187
_diffrn_reflns_av_R_equivalents 0.0974
_diffrn_reflns_av_unetI/netI 0.0818
_diffrn_reflns_Laue_measured_fraction_full 1.000
_diffrn_reflns_Laue_measured_fraction_max 0.999
_diffrn_reflns_limit_h_max 18
_diffrn_reflns_limit_h_min -19
_diffrn_reflns_limit_k_max 35
_diffrn_reflns_limit_k_min -35
_diffrn_reflns_limit_l_max 28
_diffrn_reflns_limit_l_min -28
_diffrn_reflns_number 62172
_diffrn_reflns_point_group_measured_fraction_full 1.000
_diffrn_reflns_point_group_measured_fraction_max 0.999
_diffrn_reflns_theta_full 67.687
_diffrn_reflns_theta_max 68.257
_diffrn_reflns_theta_min 2.967
_exptl_absorpt_coefficient_mu 1.883
_exptl_absorpt_correction_T_max 0.828
_exptl_absorpt_correction_T_min 0.562
_exptl_absorpt_correction_type multi-scan
_exptl_absorpt_process_details 'ABSCOR (Rigaku, 1995)'
_exptl_crystal_colour blue
_exptl_crystal_colour_primary blue
_exptl_crystal_density_diffrn 1.539
_exptl_crystal_description block
_exptl_crystal_F_000 5280
_exptl_crystal_size_max 0.2
_exptl_crystal_size_mid 0.2
_exptl_crystal_size_min 0.1
_refine_diff_density_max 0.758
_refine_diff_density_min -0.929
_refine_diff_density_rms 0.137
_refine_ls_extinction_coef 0.000078(6)
_refine_ls_extinction_expression Fc^*^=kFc[1+0.001xFc^2^\l^3^/sin(2\q)]^-1/4^
_refine_ls_extinction_method 'SHELXL-2018/1 (Sheldrick 2018)'
_refine_ls_goodness_of_fit_ref 1.050
_refine_ls_hydrogen_treatment constr
_refine_ls_matrix_type full
_refine_ls_number_parameters 839
_refine_ls_number_reflns 10209
_refine_ls_number_restraints 331
_refine_ls_restrained_S_all 1.043
_refine_ls_R_factor_all 0.1951
_refine_ls_R_factor_gt 0.1481
_refine_ls_shift/su_max 0.001
_refine_ls_shift/su_mean 0.000
_refine_ls_structure_factor_coef Fsqd
_refine_ls_weighting_details 'w=1/[\s^2^(Fo^2^)+512.1298P] where P=(Fo^2^+2Fc^2^)/3'
_refine_ls_weighting_scheme calc
_refine_ls_wR_factor_gt 0.2804
_refine_ls_wR_factor_ref 0.2981
_reflns_Friedel_coverage 0.000
_reflns_number_gt 6563
_reflns_number_total 10209
_reflns_threshold_expression 'I > 2\s(I)'
_cod_data_source_file d1dt02118d2.cif
_cod_data_source_block shelxl_trans
_cod_database_code 7708086
_shelx_shelxl_version_number 2018/1
_shelx_space_group_comment
;
The symmetry employed for this shelxl refinement is uniquely defined
by the following loop, which should always be used as a source of
symmetry information in preference to the above space-group names.
They are only intended as comments.
;
_olex2_refinement_description
;
1. Fixed Uiso
 At 1.2 times of:
  All C(H) groups, All C(H,H) groups
 At 1.5 times of:
  All O(H) groups
2. Restrained distances
 C52-C53
 1.4 with sigma of 0.001
 C50-C51
 1.4 with sigma of 0.001
 C50A-C49B
 1.53 with sigma of 0.01
 F5A-C52
 2.24 with sigma of 0.04
 F5A-C54A
 2.24 with sigma of 0.04
 C52-F5
 2.24 with sigma of 0.01
 C38-C39 \\sim C38-C39A
 with sigma of 0.02
 C50A-C49A \\sim C50A-C49B
 with sigma of 0.02
 C50-C49A \\sim C50-C49B
 with sigma of 0.02
 O13-C49A \\sim O13-C49B
 with sigma of 0.02
 C39-C40 \\sim C39A-C40A
 with sigma of 0.02
 C38-C40 \\sim C38-C40A
 with sigma of 0.04
 C40-C41 \\sim C40A-C41
 with sigma of 0.02
 C39-C41 \\sim C39A-C41
 with sigma of 0.04
 C41-C43 \\sim C41-C43A
 with sigma of 0.04
 C38-C43 \\sim C38-C43A
 with sigma of 0.02
 C38-C42 \\sim C38-C42A
 with sigma of 0.04
 C42-C43 \\sim C42A-C43A
 with sigma of 0.02
 C41-C42 \\sim C41-C42A
 with sigma of 0.02
3. Restrained planarity
 C50A, C49B, O13, O14A
 with sigma of 0.05
4. Rigid bond restraints
 C53A, F5A
 with sigma for 1-2 distances of 0.002 and sigma for 1-3 distances of 0.004
5. Uiso/Uaniso restraints and constraints
C34 \\sim C35 \\sim C36: within 2A with sigma of 0.01 and sigma for terminal
atoms of 0.02 within 2A
O14A \\sim C49A \\sim C50A: within 2A with sigma of 0.01 and sigma for terminal
atoms of 0.02 within 2A
F2 \\sim C17: within 2A with sigma of 0.01 and sigma for terminal atoms of 0.02
within 2A
C50 \\sim O13: within 2A with sigma of 0.01 and sigma for terminal atoms of
0.02 within 2A
F5A \\sim C53A \\sim C52 \\sim C51 \\sim C50A \\sim C55A \\sim C54A: within 2A
with sigma of 0.01 and sigma for terminal atoms of 0.02 within 2A
C41 \\sim C42A \\sim C43A \\sim C38: within 2A with sigma of 0.04 and sigma for
terminal atoms of 0.08 within 2A
C41 \\sim C42 \\sim C43 \\sim C38 \\sim C39 \\sim C40: within 2A with sigma of
0.01 and sigma for terminal atoms of 0.02 within 2A
O13 \\sim C49B \\sim C50A: within 2A with sigma of 0.01 and sigma for terminal
atoms of 0.02 within 2A
C49B: within 2A with sigma of 0.01 and sigma for terminal atoms of 0.02 within
2A
C51 \\sim C50 \\sim C55: within 2A with sigma of 0.01 and sigma for terminal
atoms of 0.02 within 2A
6. Rigid body (RIGU) restrains
 F2, O4, O5, C13, C15, C16, C17, C18, C19, C56
 with sigma for 1-2 distances of 0.004 and sigma for 1-3 distances of 0.004
 O14A, C49A
 with sigma for 1-2 distances of 0.001 and sigma for 1-3 distances of 0.002
 F5, C53, C54, C55, C50, C51, C52
 with sigma for 1-2 distances of 0.004 and sigma for 1-3 distances of 0.004
 O13
 with sigma for 1-2 distances of 0.001 and sigma for 1-3 distances of 0.002
 F5, C53
 with sigma for 1-2 distances of 0.001 and sigma for 1-3 distances of 0.002
 C38, C43A, C42A, C41, C40A, C39A
 with sigma for 1-2 distances of 0.004 and sigma for 1-3 distances of 0.004
 C22, C21, C20
 with sigma for 1-2 distances of 0.001 and sigma for 1-3 distances of 0.001
7. Others
 Sof(C42A)=Sof(H42A)=Sof(C43A)=Sof(H43A)=Sof(C39A)=Sof(H39A)=Sof(C40A)=
 Sof(H40A)=1-FVAR(1)
 Sof(C39)=Sof(H39)=Sof(C40)=Sof(H40)=Sof(C42)=Sof(H42)=Sof(C43)=Sof(H43)=FVAR(1)
 Fixed Sof: H3(0.5) F5(0.7) H6A(0.5) H9A(0.5) H12(0.5) H15(0.5) C50(0.7)
 C53(0.7) C54(0.7) H54(0.7) C55(0.7) H55(0.7) F5A(0.3) C50A(0.3) H51(0.7)
 H51A(0.3) H52(0.7) H52A(0.3) C53A(0.3) C54A(0.3) H54A(0.3) C55A(0.3) H55A(0.3)
 C49A(0.7) C49B(0.3)
8.a Aromatic/amide H refined with riding coordinates:
 C3(H3A), C4(H4), C6(H6), C7(H7), C8(H8), C9(H9), C10(H10), C11(H11),
 C12(H12A), C15(H15A), C16(H16), C18(H18), C19(H19), C20(H20), C21(H21),
 C22(H22), C23(H23), C24(H24), C27(H27), C28(H28), C30(H30), C31(H31), C32(H32),
  C33(H33), C34(H34), C35(H35), C36(H36), C39(H39), C40(H40), C42(H42),
 C43(H43), C44(H44), C45(H45), C46(H46), C47(H47), C48(H48), C54(H54), C55(H55),
  C57(H57), C58(H58), C59(H59), C60(H60), C61(H61), C42A(H42A), C43A(H43A),
 C39A(H39A), C40A(H40A), C51(H51), C51(H51A), C52(H52), C52(H52A), C54A(H54A),
 C55A(H55A)
8.b Fitted hexagon refined as free rotating group:
 C38(C39,C40,C41,C42,C43), C50A(C51,C52,C53A,C54A,C55A)
8.c Tetrahedral OH refined with riding coordinates:
 O3(H3), O6(H6A), O9(H9A), O12(H12), O15(H15)
;
_olex2_submission_special_instructions 'No special instructions were received'

loop_
_space_group_symop_operation_xyz
'x, y, z'
'-x, y, -z+1/2'
'x+1/2, y+1/2, z'
'-x+1/2, y+1/2, -z+1/2'
'-x, -y, -z'
'x, -y, z-1/2'
'-x+1/2, -y+1/2, -z'
'x+1/2, -y+1/2, z-1/2'

loop_
_atom_site_label
_atom_site_type_symbol
_atom_site_fract_x
_atom_site_fract_y
_atom_site_fract_z
_atom_site_U_iso_or_equiv
_atom_site_adp_type
_atom_site_occupancy
_atom_site_site_symmetry_order
_atom_site_calc_flag
_atom_site_refinement_flags_posn
_atom_site_refinement_flags_adp
_atom_site_refinement_flags_occupancy
_atom_site_disorder_assembly
_atom_site_disorder_group
Cu1 Cu 0.500000 0.94271(7) 0.250000 0.0353(5) Uani 1 2 d S T P . .
F1 F 0.3159(10) 0.9447(3) -0.0795(4) 0.137(6) Uani 1 1 d . . . . .
O1 O 0.4421(5) 0.9439(3) 0.1771(3) 0.0446(19) Uani 1 1 d . . . . .
N1 N 0.6097(5) 0.9337(3) 0.2121(4) 0.035(2) Uani 1 1 d . . . . .
C1 C 0.4350(8) 0.9121(4) 0.1432(6) 0.048(3) Uani 1 1 d . . . . .
Cu2 Cu 0.500000 0.74675(6) 0.250000 0.0214(4) Uani 1 2 d S T P . .
F2 F 0.6490(7) 0.7549(2) 0.5832(3) 0.085(3) Uani 1 1 d . U . . .
O2 O 0.4417(8) 0.8733(4) 0.1560(4) 0.081(4) Uani 1 1 d . . . . .
N2 N 0.6095(4) 0.7394(3) 0.2110(3) 0.0243(17) Uani 1 1 d . . . . .
C2 C 0.4084(9) 0.9222(4) 0.0844(5) 0.056(4) Uani 1 1 d . . . . .
Cu3 Cu 0.500000 0.54705(7) 0.250000 0.0253(5) Uani 1 2 d S T P . .
F3 F 0.6286(4) 0.5462(3) 0.5875(2) 0.0510(18) Uani 1 1 d . . . . .
O3 O 0.500000 1.0179(3) 0.250000 0.033(2) Uani 1 2 d S T P . .
H3 H 0.498100 1.027050 0.217247 0.049 Uiso 0.5 1 calc R U P . .
N3 N 0.6096(5) 0.5387(3) 0.2099(3) 0.0313(19) Uani 1 1 d . . . . .
C3 C 0.3981(10) 0.9631(4) 0.0652(5) 0.059(4) Uani 1 1 d . . . . .
H3A H 0.415243 0.987246 0.087780 0.071 Uiso 1 1 calc R U . . .
Cu4 Cu 0.500000 0.34285(7) 0.250000 0.0356(6) Uani 1 2 d S T P . .
F4 F 0.6480(7) 0.3385(3) 0.5856(3) 0.087(3) Uani 1 1 d . . . . .
O4 O 0.5569(4) 0.7491(2) 0.3257(3) 0.0278(14) Uani 1 1 d . . . . .
N4 N 0.6086(5) 0.3356(3) 0.2098(4) 0.039(2) Uani 1 1 d . . . . .
C4 C 0.3618(9) 0.9712(5) 0.0115(5) 0.057(3) Uani 1 1 d . . . . .
H4 H 0.352498 1.000730 -0.000026 0.069 Uiso 1 1 calc R U . . .
Cu5 Cu 0.500000 0.14087(6) 0.250000 0.0218(4) Uani 1 2 d S T P . .
F5 F 0.6417(9) 0.1414(4) 0.5807(4) 0.087(5) Uani 0.7 1 d D . P A 1
O5 O 0.5474(4) 0.6746(2) 0.3421(2) 0.0229(13) Uani 1 1 d . . . . .
N5 N 0.6114(5) 0.1340(3) 0.2119(3) 0.0244(17) Uani 1 1 d . . . . .
C5 C 0.3397(14) 0.9374(4) -0.0243(5) 0.088(7) Uani 1 1 d . . . . .
O6 O 0.500000 0.8215(3) 0.250000 0.038(2) Uani 1 2 d S T P . .
H6A H 0.498100 0.830671 0.217247 0.056 Uiso 0.5 1 calc R U P . .
C6 C 0.3324(10) 0.8956(5) -0.0039(6) 0.064(4) Uani 1 1 d . . . . .
H6 H 0.305940 0.873046 -0.025251 0.077 Uiso 1 1 calc R U . . .
O7 O 0.5598(4) 0.5494(2) 0.3234(3) 0.0283(15) Uani 1 1 d . . . . .
C7 C 0.3664(8) 0.8873(4) 0.0508(5) 0.049(3) Uani 1 1 d . . . . .
H7 H 0.361873 0.858630 0.066044 0.058 Uiso 1 1 calc R U . . .
O8 O 0.5544(5) 0.4752(2) 0.3377(3) 0.0431(19) Uani 1 1 d . . . . .
C8 C 0.6381(8) 0.9655(4) 0.1758(5) 0.045(3) Uani 1 1 d . . . . .
H8 H 0.603685 0.990007 0.167001 0.054 Uiso 1 1 calc R U . . .
O9 O 0.500000 0.6226(3) 0.250000 0.028(2) Uani 1 2 d S T P . .
H9A H 0.498100 0.631761 0.217247 0.042 Uiso 0.5 1 calc R U P . .
C9 C 0.7165(8) 0.9626(4) 0.1514(5) 0.047(3) Uani 1 1 d . . . . .
H9 H 0.735377 0.984628 0.126919 0.056 Uiso 1 1 calc R U . . .
O10 O 0.5576(5) 0.3444(3) 0.3242(3) 0.045(2) Uani 1 1 d . . . . .
C10 C 0.7655(8) 0.9247(4) 0.1657(5) 0.050(3) Uani 1 1 d . . . . .
H10 H 0.817490 0.920386 0.149619 0.060 Uiso 1 1 calc R U . . .
O11 O 0.5375(4) 0.2702(2) 0.3425(3) 0.0351(17) Uani 1 1 d . . . . .
C11 C 0.7358(7) 0.8939(4) 0.2040(5) 0.044(3) Uani 1 1 d . . . . .
H11 H 0.769116 0.869574 0.215119 0.052 Uiso 1 1 calc R U . . .
O12 O 0.500000 0.4198(3) 0.250000 0.047(3) Uani 1 2 d S T P . .
H12 H 0.498100 0.428969 0.217247 0.070 Uiso 0.5 1 calc R U P . .
C12 C 0.6593(7) 0.8990(4) 0.2250(4) 0.036(2) Uani 1 1 d . . . . .
H12A H 0.640059 0.877309 0.249606 0.043 Uiso 1 1 calc R U . . .
O13 O 0.5597(4) 0.1408(2) 0.3235(3) 0.0303(15) Uani 1 1 d D U . . .
C13 C 0.5636(5) 0.7139(3) 0.3565(3) 0.0181(15) Uani 1 1 d . . . . .
O15 O 0.500000 0.2151(3) 0.250000 0.043(3) Uani 1 2 d S T P . .
H15 H 0.498100 0.224287 0.217247 0.064 Uiso 0.5 1 calc R U P A .
C15 C 0.5785(7) 0.7691(3) 0.4391(4) 0.030(2) Uani 1 1 d . . . . .
H15A H 0.557528 0.791770 0.415415 0.036 Uiso 1 1 calc R U . . .
C16 C 0.5978(9) 0.7779(3) 0.4966(4) 0.045(3) Uani 1 1 d . . . . .
H16 H 0.588413 0.806155 0.511879 0.054 Uiso 1 1 calc R U . . .
C17 C 0.6296(10) 0.7453(4) 0.5285(4) 0.055(3) Uani 1 1 d . U . . .
C18 C 0.6374(8) 0.7013(3) 0.5095(4) 0.037(3) Uani 1 1 d . . . . .
H18 H 0.655854 0.678664 0.534017 0.045 Uiso 1 1 calc R U . . .
C19 C 0.6172(6) 0.6921(3) 0.4534(4) 0.029(2) Uani 1 1 d . . . . .
H19 H 0.621407 0.662851 0.440060 0.035 Uiso 1 1 calc R U . . .
C20 C 0.6361(6) 0.7711(3) 0.1753(4) 0.0288(19) Uani 1 1 d . . . . .
H20 H 0.601653 0.795515 0.166158 0.035 Uiso 1 1 calc R U . . .
C21 C 0.7154(7) 0.7675(4) 0.1520(5) 0.041(2) Uani 1 1 d . . . . .
H21 H 0.732743 0.790181 0.127933 0.049 Uiso 1 1 calc R U . . .
C22 C 0.7661(7) 0.7338(4) 0.1624(5) 0.039(2) Uani 1 1 d . . . . .
H22 H 0.818856 0.732910 0.146573 0.047 Uiso 1 1 calc R U . . .
C23 C 0.7399(6) 0.6981(4) 0.1985(4) 0.030(2) Uani 1 1 d . . . . .
H23 H 0.773465 0.673067 0.206363 0.037 Uiso 1 1 calc R U . . .
C24 C 0.6600(5) 0.7036(3) 0.2212(4) 0.026(2) Uani 1 1 d . . . . .
H24 H 0.640695 0.681173 0.244861 0.031 Uiso 1 1 calc R U . . .
C25 C 0.5630(6) 0.5155(4) 0.3537(4) 0.033(2) Uani 1 1 d . . . . .
C26 C 0.5790(6) 0.5224(4) 0.4179(5) 0.035(2) Uani 1 1 d . . . . .
C27 C 0.5743(9) 0.5650(4) 0.4377(5) 0.055(4) Uani 1 1 d . . . . .
H27 H 0.562958 0.588564 0.412677 0.066 Uiso 1 1 calc R U . . .
C28 C 0.5865(8) 0.5739(4) 0.4965(5) 0.049(3) Uani 1 1 d . . . . .
H28 H 0.578313 0.602535 0.510918 0.058 Uiso 1 1 calc R U . . .
C29 C 0.6115(6) 0.5379(4) 0.5329(4) 0.037(3) Uani 1 1 d . . . . .
C30 C 0.6257(8) 0.4979(5) 0.5106(6) 0.061(4) Uani 1 1 d . . . . .
H30 H 0.648001 0.474962 0.533306 0.073 Uiso 1 1 calc R U . . .
C31 C 0.6073(7) 0.4903(4) 0.4540(6) 0.048(3) Uani 1 1 d . . . . .
H31 H 0.614859 0.461475 0.439917 0.057 Uiso 1 1 calc R U . . .
C32 C 0.6363(6) 0.5702(4) 0.1736(4) 0.037(3) Uani 1 1 d . . . . .
H32 H 0.600754 0.594321 0.165395 0.044 Uiso 1 1 calc R U . . .
C33 C 0.7130(7) 0.5690(4) 0.1477(4) 0.038(3) Uani 1 1 d . . . . .
H33 H 0.729258 0.591796 0.123604 0.046 Uiso 1 1 calc R U . . .
C34 C 0.7661(8) 0.5310(5) 0.1596(5) 0.053(3) Uani 1 1 d . U . . .
H34 H 0.819241 0.528695 0.144485 0.064 Uiso 1 1 calc R U . . .
C35 C 0.7363(8) 0.4990(5) 0.1933(5) 0.050(3) Uani 1 1 d . U . . .
H35 H 0.768283 0.473202 0.199646 0.060 Uiso 1 1 calc R U . . .
C36 C 0.6597(8) 0.5030(5) 0.2191(5) 0.050(3) Uani 1 1 d . U . . .
H36 H 0.642605 0.480345 0.243193 0.060 Uiso 1 1 calc R U . . .
C37 C 0.5554(5) 0.3085(3) 0.3584(4) 0.026(2) Uani 1 1 d . . . . .
C38 C 0.5824(5) 0.3176(3) 0.4168(3) 0.0238(17) Uani 1 1 d DG U . . .
C39 C 0.623(2) 0.3571(7) 0.4332(4) 0.029(5) Uani 0.20(3) 1 d DG U P B 1
H39 H 0.635286 0.378626 0.406215 0.035 Uiso 0.20(3) 1 calc R U P B 1
C40 C 0.645(3) 0.3644(7) 0.4899(5) 0.034(5) Uani 0.20(3) 1 d DG U P B 1
H40 H 0.672631 0.390876 0.500888 0.041 Uiso 0.20(3) 1 calc R U P B 1
C41 C 0.6271(7) 0.3323(3) 0.5303(3) 0.038(2) Uani 1 1 d DG U . B .
C42 C 0.586(2) 0.2927(7) 0.5139(4) 0.029(5) Uani 0.20(3) 1 d DG U P B 1
H42 H 0.574255 0.271217 0.540853 0.035 Uiso 0.20(3) 1 calc R U P B 1
C43 C 0.564(2) 0.2854(7) 0.4571(4) 0.024(5) Uani 0.20(3) 1 d DG U P B 1
H43 H 0.536911 0.258965 0.446179 0.029 Uiso 0.20(3) 1 calc R U P B 1
C44 C 0.6349(8) 0.3669(4) 0.1758(5) 0.049(3) Uani 1 1 d . . . . .
H44 H 0.601521 0.392263 0.169903 0.059 Uiso 1 1 calc R U . . .
C45 C 0.7079(8) 0.3639(5) 0.1491(6) 0.056(3) Uani 1 1 d . . . . .
H45 H 0.723603 0.386542 0.124520 0.067 Uiso 1 1 calc R U . . .
C46 C 0.7598(8) 0.3268(5) 0.1585(6) 0.054(3) Uani 1 1 d . . . . .
H46 H 0.810991 0.324399 0.140901 0.065 Uiso 1 1 calc R U . . .
C47 C 0.7337(8) 0.2936(5) 0.1945(6) 0.055(3) Uani 1 1 d . . . . .
H47 H 0.766414 0.268208 0.201494 0.065 Uiso 1 1 calc R U . . .
C48 C 0.6569(7) 0.2994(4) 0.2199(5) 0.039(3) Uani 1 1 d . . . . .
H48 H 0.638535 0.277442 0.244630 0.046 Uiso 1 1 calc R U . . .
C50 C 0.5819(8) 0.1146(3) 0.4190(5) 0.034(3) Uani 0.7 1 d D U P A 1
C53 C 0.6180(10) 0.1329(5) 0.5257(6) 0.057(4) Uani 0.7 1 d D . P A 1
C54 C 0.5826(9) 0.0962(6) 0.5168(5) 0.039(3) Uani 0.7 1 d . . P A 1
H54 H 0.573563 0.075858 0.545724 0.046 Uiso 0.7 1 calc R U P A 1
C55 C 0.5571(10) 0.0874(5) 0.4603(6) 0.035(3) Uani 0.7 1 d . U P A 1
H55 H 0.523122 0.062708 0.451572 0.042 Uiso 0.7 1 calc R U P A 1
C56 C 0.5915(5) 0.7252(3) 0.4176(3) 0.0196(17) Uani 1 1 d . . . . .
C57 C 0.6371(6) 0.1651(3) 0.1752(4) 0.026(2) Uani 1 1 d . . . . .
H57 H 0.602219 0.189089 0.164894 0.032 Uiso 1 1 calc R U . . .
C58 C 0.7184(6) 0.1610(3) 0.1523(5) 0.034(2) Uani 1 1 d . . . . .
H58 H 0.737976 0.183477 0.128824 0.040 Uiso 1 1 calc R U . . .
C59 C 0.7670(5) 0.1253(3) 0.1640(3) 0.0230(19) Uani 1 1 d . . . . .
H59 H 0.819843 0.123117 0.148534 0.028 Uiso 1 1 calc R U . . .
C60 C 0.7397(6) 0.0920(3) 0.1986(4) 0.028(2) Uani 1 1 d . . . . .
H60 H 0.772098 0.066471 0.206037 0.034 Uiso 1 1 calc R U . . .
C61 C 0.6607(6) 0.0979(3) 0.2225(4) 0.026(2) Uani 1 1 d . . . . .
H61 H 0.641516 0.075831 0.246692 0.032 Uiso 1 1 calc R U . . .
C42A C 0.6127(11) 0.2881(4) 0.5119(5) 0.035(3) Uani 0.80(3) 1 d D U P B 2
H42A H 0.616451 0.264210 0.537280 0.042 Uiso 0.80(3) 1 calc R U P B 2
C43A C 0.5924(11) 0.2807(4) 0.4543(4) 0.030(3) Uani 0.80(3) 1 d D U P B 2
H43A H 0.585563 0.251558 0.440786 0.036 Uiso 0.80(3) 1 calc R U P B 2
C39A C 0.5782(12) 0.3608(4) 0.4414(5) 0.041(4) Uani 0.80(3) 1 d D . P B 2
H39A H 0.561342 0.385029 0.418847 0.049 Uiso 0.80(3) 1 calc R U P B 2
C40A C 0.5983(11) 0.3680(4) 0.4982(5) 0.044(4) Uani 0.80(3) 1 d D . P B 2
H40A H 0.592582 0.396300 0.514217 0.053 Uiso 0.80(3) 1 calc R U P B 2
F5A F 0.7191(16) 0.1474(8) 0.5697(9) 0.063(6) Uani 0.3 1 d D U P A 2
C50A C 0.6305(12) 0.1096(4) 0.4135(5) 0.051(4) Uani 0.3 1 d DG U P A 2
C51 C 0.6278(7) 0.1533(3) 0.4341(4) 0.057(2) Uani 1 1 d DG U . . .
H51 H 0.639278 0.173832 0.405753 0.068 Uiso 0.7 1 calc R U P A 1
H51A H 0.606385 0.176267 0.411086 0.068 Uiso 0.3 1 calc R U P A 2
C52 C 0.6571(8) 0.1626(3) 0.4890(3) 0.067(3) Uani 1 1 d DG U . . .
H52 H 0.696041 0.184687 0.499609 0.080 Uiso 0.7 1 calc R U P A 1
H52A H 0.655327 0.191793 0.502829 0.080 Uiso 0.3 1 calc R U P A 2
C53A C 0.6892(13) 0.1282(5) 0.5234(5) 0.070(5) Uani 0.3 1 d G U P A 2
C54A C 0.6919(18) 0.0846(4) 0.5028(8) 0.070(5) Uani 0.3 1 d DG U P A 2
H54A H 0.713290 0.061574 0.525765 0.084 Uiso 0.3 1 calc R U P A 2
C55A C 0.6625(17) 0.0753(3) 0.4478(8) 0.065(5) Uani 0.3 1 d G U P A 2
H55A H 0.664347 0.046047 0.434022 0.078 Uiso 0.3 1 calc R U P A 2
C49A C 0.5510(11) 0.1066(4) 0.3557(6) 0.037(3) Uani 0.7 1 d D U P A 1
O14A O 0.5300(6) 0.0700(3) 0.3425(3) 0.052(2) Uani 1 1 d . U . . .
C49B C 0.5739(10) 0.1091(8) 0.3592(5) 0.039(4) Uani 0.3 1 d D U P A 2

loop_
_atom_site_aniso_label
_atom_site_aniso_U_11
_atom_site_aniso_U_22
_atom_site_aniso_U_33
_atom_site_aniso_U_23
_atom_site_aniso_U_13
_atom_site_aniso_U_12
Cu1 0.0409(12) 0.0349(12) 0.0292(11) 0.000 -0.0109(9) 0.000
F1 0.308(17) 0.046(5) 0.051(5) 0.000(4) -0.089(8) -0.020(8)
O1 0.031(4) 0.060(5) 0.041(4) 0.000(4) -0.011(3) -0.010(4)
N1 0.037(5) 0.036(5) 0.031(5) -0.003(4) -0.003(4) 0.008(4)
C1 0.038(6) 0.039(7) 0.066(8) 0.003(6) -0.004(6) -0.011(5)
Cu2 0.0173(9) 0.0245(10) 0.0222(10) 0.000 -0.0010(7) 0.000
F2 0.186(9) 0.041(4) 0.024(3) -0.008(3) -0.033(4) -0.029(5)
O2 0.115(9) 0.061(7) 0.065(7) -0.005(5) -0.046(6) -0.023(6)
N2 0.018(4) 0.025(4) 0.030(4) 0.009(3) -0.006(3) -0.007(3)
C2 0.083(10) 0.049(8) 0.034(6) -0.009(6) -0.010(6) -0.021(7)
Cu3 0.0291(10) 0.0284(11) 0.0186(10) 0.000 0.0020(8) 0.000
F3 0.057(4) 0.082(5) 0.014(3) 0.014(3) 0.001(3) -0.017(4)
O3 0.050(6) 0.028(5) 0.020(5) 0.000 0.003(4) 0.000
N3 0.033(4) 0.033(5) 0.028(4) -0.010(4) 0.006(4) 0.007(4)
C3 0.092(11) 0.043(7) 0.040(7) -0.019(6) -0.008(7) 0.007(7)
Cu4 0.0270(11) 0.0300(12) 0.0484(14) 0.000 -0.0143(9) 0.000
F4 0.140(8) 0.073(6) 0.043(4) -0.003(4) -0.044(5) -0.005(6)
O4 0.035(4) 0.031(3) 0.017(3) -0.001(2) -0.004(3) -0.009(3)
N4 0.028(4) 0.044(6) 0.044(5) -0.014(4) -0.019(4) 0.004(4)
C4 0.081(10) 0.050(8) 0.040(7) -0.006(6) 0.000(6) -0.006(7)
Cu5 0.0207(9) 0.0263(10) 0.0185(9) 0.000 0.0022(7) 0.000
F5 0.131(11) 0.081(8) 0.045(5) -0.038(5) -0.044(6) 0.064(8)
O5 0.028(3) 0.026(3) 0.015(3) -0.015(2) -0.001(2) 0.005(2)
N5 0.023(4) 0.028(4) 0.022(4) 0.012(3) -0.002(3) -0.002(3)
C5 0.19(2) 0.036(7) 0.032(7) -0.001(6) -0.049(9) -0.030(10)
O6 0.061(7) 0.021(5) 0.030(5) 0.000 -0.011(5) 0.000
C6 0.080(10) 0.053(8) 0.057(9) -0.014(7) -0.014(7) -0.016(7)
O7 0.020(3) 0.046(4) 0.019(3) -0.001(3) -0.003(2) 0.001(3)
C7 0.057(8) 0.036(6) 0.052(7) -0.012(5) -0.011(6) -0.021(6)
O8 0.045(4) 0.029(4) 0.056(5) 0.003(3) 0.007(4) -0.004(3)
C8 0.058(7) 0.032(6) 0.043(7) 0.003(5) -0.010(6) 0.014(5)
O9 0.035(5) 0.024(5) 0.025(5) 0.000 0.002(4) 0.000
C9 0.057(7) 0.052(7) 0.030(6) 0.008(5) -0.015(5) 0.017(6)
O10 0.044(4) 0.039(4) 0.052(5) 0.021(4) -0.014(4) -0.013(4)
C10 0.039(6) 0.060(8) 0.050(7) -0.003(6) 0.005(5) 0.002(6)
O11 0.037(4) 0.038(4) 0.030(4) -0.001(3) -0.011(3) -0.003(3)
C11 0.044(6) 0.042(7) 0.043(7) 0.002(5) -0.017(5) 0.015(5)
O12 0.063(8) 0.026(6) 0.051(7) 0.000 -0.008(6) 0.000
C12 0.042(6) 0.036(6) 0.029(5) 0.002(4) -0.010(4) -0.017(5)
O13 0.032(3) 0.044(4) 0.015(3) 0.005(3) -0.003(3) 0.003(3)
C13 0.013(4) 0.028(4) 0.013(3) -0.003(3) 0.000(3) 0.002(3)
O15 0.055(7) 0.029(5) 0.042(6) 0.000 -0.034(5) 0.000
C15 0.045(6) 0.028(4) 0.017(4) -0.009(3) 0.005(4) 0.002(4)
C16 0.098(9) 0.019(5) 0.019(4) -0.014(3) 0.006(5) -0.004(5)
C17 0.115(10) 0.031(5) 0.018(4) -0.001(3) -0.016(5) -0.023(5)
C18 0.068(7) 0.031(5) 0.011(4) 0.000(3) -0.018(4) -0.011(5)
C19 0.046(6) 0.031(5) 0.010(4) -0.008(3) -0.008(4) -0.008(4)
C20 0.033(4) 0.029(5) 0.024(5) 0.009(4) 0.003(3) -0.020(3)
C21 0.037(4) 0.043(5) 0.045(6) 0.011(4) 0.013(4) -0.019(3)
C22 0.032(4) 0.040(5) 0.046(6) 0.009(4) 0.013(4) -0.021(3)
C23 0.015(4) 0.041(6) 0.036(5) 0.008(4) 0.007(4) -0.010(4)
C24 0.014(4) 0.021(5) 0.042(6) 0.010(4) 0.002(4) 0.002(3)
C25 0.030(5) 0.039(6) 0.030(5) 0.004(5) 0.004(4) 0.002(5)
C26 0.023(5) 0.039(6) 0.042(6) 0.008(5) -0.001(4) 0.009(4)
C27 0.087(10) 0.048(7) 0.029(6) 0.012(5) -0.022(6) -0.036(7)
C28 0.074(9) 0.043(7) 0.029(6) 0.000(5) -0.007(5) -0.035(6)
C29 0.030(5) 0.059(7) 0.021(5) 0.004(5) 0.002(4) -0.012(5)
C30 0.036(7) 0.075(10) 0.074(10) 0.033(8) 0.015(6) 0.018(7)
C31 0.035(6) 0.048(7) 0.060(8) 0.013(6) 0.002(5) 0.000(5)
C32 0.032(5) 0.054(7) 0.026(5) -0.014(5) 0.003(4) 0.022(5)
C33 0.038(6) 0.057(7) 0.020(5) -0.017(5) 0.007(4) -0.010(5)
C34 0.042(6) 0.076(8) 0.041(6) -0.041(5) -0.009(5) 0.026(6)
C35 0.047(5) 0.064(6) 0.038(5) -0.040(5) -0.014(4) 0.030(5)
C36 0.051(6) 0.061(7) 0.037(6) -0.030(5) -0.016(5) 0.018(5)
C37 0.015(4) 0.035(5) 0.029(5) 0.005(4) -0.002(4) 0.002(4)
C38 0.017(4) 0.022(4) 0.032(4) 0.006(3) 0.002(3) -0.004(3)
C39 0.029(9) 0.024(8) 0.034(9) 0.009(8) -0.004(8) -0.008(8)
C40 0.038(9) 0.030(9) 0.035(9) 0.004(8) -0.010(8) -0.005(8)
C41 0.042(5) 0.041(5) 0.031(5) -0.008(4) -0.009(4) 0.001(4)
C42 0.024(9) 0.033(9) 0.029(9) -0.004(8) -0.001(8) -0.007(8)
C43 0.015(9) 0.028(9) 0.029(9) 0.000(8) -0.001(8) -0.007(8)
C44 0.043(7) 0.051(7) 0.053(8) 0.010(6) -0.008(6) 0.001(6)
C45 0.038(7) 0.071(9) 0.057(8) 0.008(7) -0.009(6) 0.023(6)
C46 0.038(6) 0.069(9) 0.053(8) -0.014(7) -0.011(6) 0.008(6)
C47 0.035(6) 0.060(8) 0.066(9) 0.002(7) -0.024(6) 0.010(6)
C48 0.033(6) 0.029(5) 0.052(7) -0.002(5) -0.021(5) 0.001(4)
C50 0.055(6) 0.032(5) 0.015(5) -0.012(4) -0.017(5) 0.027(5)
C53 0.057(9) 0.077(9) 0.035(5) -0.023(5) -0.015(5) 0.015(7)
C54 0.040(8) 0.068(8) 0.008(5) 0.004(5) -0.008(5) 0.018(6)
C55 0.051(7) 0.032(6) 0.020(5) -0.008(4) -0.021(5) 0.026(5)
C56 0.024(4) 0.022(4) 0.012(3) -0.005(3) 0.001(3) -0.017(3)
C57 0.022(4) 0.030(5) 0.027(5) 0.010(4) -0.002(4) -0.002(4)
C58 0.025(5) 0.033(6) 0.045(6) 0.005(5) 0.019(4) -0.009(4)
C59 0.020(4) 0.038(5) 0.012(4) 0.008(4) 0.006(3) -0.002(4)
C60 0.035(5) 0.027(5) 0.022(5) 0.006(4) 0.004(4) -0.002(4)
C61 0.027(5) 0.030(5) 0.023(5) 0.011(4) 0.012(4) 0.006(4)
C42A 0.048(8) 0.033(5) 0.023(5) 0.006(4) -0.008(5) 0.003(5)
C43A 0.046(8) 0.019(5) 0.025(5) 0.004(4) -0.007(5) 0.001(5)
C39A 0.053(11) 0.020(5) 0.049(6) 0.005(5) -0.009(6) 0.011(6)
C40A 0.042(9) 0.041(6) 0.049(6) -0.005(5) -0.002(6) 0.011(6)
F5A 0.055(12) 0.086(14) 0.048(11) -0.019(10) -0.009(10) -0.053(11)
C50A 0.069(7) 0.050(6) 0.034(6) -0.009(6) -0.020(6) 0.006(6)
C51 0.073(6) 0.055(5) 0.041(5) -0.010(4) -0.027(4) 0.006(5)
C52 0.079(7) 0.067(6) 0.052(5) -0.024(5) -0.026(5) -0.005(6)
C53A 0.079(9) 0.076(9) 0.052(8) -0.025(8) -0.025(8) -0.017(9)
C54A 0.080(10) 0.077(10) 0.052(10) -0.021(9) -0.024(9) -0.014(10)
C55A 0.079(10) 0.069(10) 0.046(9) -0.015(9) -0.021(9) -0.008(9)
C49A 0.067(7) 0.027(4) 0.017(5) -0.008(3) -0.016(5) 0.024(4)
O14A 0.095(6) 0.029(3) 0.030(4) -0.010(3) -0.016(4) 0.016(4)
C49B 0.050(8) 0.046(8) 0.020(8) -0.003(7) -0.013(7) 0.007(8)

loop_
_atom_type_symbol
_atom_type_description
_atom_type_scat_dispersion_real
_atom_type_scat_dispersion_imag
_atom_type_scat_source
C C 0.0181 0.0091 'International Tables Vol C Tables 4.2.6.8 and 6.1.1.4'
H H 0.0000 0.0000 'International Tables Vol C Tables 4.2.6.8 and 6.1.1.4'
Cu Cu -1.9646 0.5888 'International Tables Vol C Tables 4.2.6.8 and 6.1.1.4'
F F 0.0727 0.0534 'International Tables Vol C Tables 4.2.6.8 and 6.1.1.4'
N N 0.0311 0.0180 'International Tables Vol C Tables 4.2.6.8 and 6.1.1.4'
O O 0.0492 0.0322 'International Tables Vol C Tables 4.2.6.8 and 6.1.1.4'

loop_
_geom_angle_atom_site_label_1
_geom_angle_atom_site_label_2
_geom_angle_atom_site_label_3
_geom_angle
_geom_angle_site_symmetry_1
_geom_angle_site_symmetry_3
_geom_angle_publ_flag
O1 Cu1 O1 178.0(5) . 2_655 ?
O1 Cu1 N1 90.5(3) . 2_655 ?
O1 Cu1 N1 89.7(3) 2_655 2_655 ?
O1 Cu1 N1 89.7(3) . . ?
O1 Cu1 N1 90.5(3) 2_655 . ?
O1 Cu1 O3 89.0(3) 2_655 . ?
O1 Cu1 O3 89.0(3) . . ?
N1 Cu1 N1 164.7(5) . 2_655 ?
N1 Cu1 O3 97.7(3) 2_655 . ?
N1 Cu1 O3 97.7(3) . . ?
C1 O1 Cu1 126.4(9) . . ?
C8 N1 Cu1 120.1(7) . . ?
C12 N1 Cu1 121.3(7) . . ?
C12 N1 C8 118.5(9) . . ?
O1 C1 C2 118.1(12) . . ?
O2 C1 O1 124.6(13) . . ?
O2 C1 C2 117.0(12) . . ?
N2 Cu2 N2 167.5(4) 2_655 . ?
N2 Cu2 O6 96.3(2) . . ?
N2 Cu2 O6 96.3(2) 2_655 . ?
O4 Cu2 N2 87.8(3) . 2_655 ?
O4 Cu2 N2 92.6(3) 2_655 2_655 ?
O4 Cu2 N2 92.7(3) . . ?
O4 Cu2 N2 87.8(3) 2_655 . ?
O4 Cu2 O4 176.0(4) . 2_655 ?
O4 Cu2 O6 88.0(2) 2_655 . ?
O4 Cu2 O6 88.0(2) . . ?
C20 N2 Cu2 120.6(7) . . ?
C20 N2 C24 118.0(8) . . ?
C24 N2 Cu2 121.4(6) . . ?
C3 C2 C1 123.1(11) . . ?
C3 C2 C7 115.4(12) . . ?
C7 C2 C1 118.6(12) . . ?
N3 Cu3 N3 165.9(5) . 2_655 ?
N3 Cu3 O9 97.1(2) . . ?
N3 Cu3 O9 97.1(2) 2_655 . ?
O7 Cu3 N3 91.3(3) 2_655 2_655 ?
O7 Cu3 N3 89.2(3) 2_655 . ?
O7 Cu3 N3 89.2(3) . 2_655 ?
O7 Cu3 N3 91.3(3) . . ?
O7 Cu3 O7 175.8(4) 2_655 . ?
O7 Cu3 O9 87.9(2) 2_655 . ?
O7 Cu3 O9 87.9(2) . . ?
Cu1 O3 H3 109.467(2) . 2_655 ?
Cu1 O3 H3 109.5 . . ?
H3 O3 H3 141.1 . 2_655 ?
C32 N3 Cu3 120.5(6) . . ?
C36 N3 Cu3 122.4(8) . . ?
C36 N3 C32 117.0(10) . . ?
C2 C3 H3A 119.4 . . ?
C2 C3 C4 121.3(12) . . ?
C4 C3 H3A 119.4 . . ?
N4 Cu4 N4 167.8(6) 2_655 . ?
N4 Cu4 O12 96.1(3) . . ?
N4 Cu4 O12 96.1(3) 2_655 . ?
O10 Cu4 N4 92.7(3) 2_655 2_655 ?
O10 Cu4 N4 87.6(3) 2_655 . ?
O10 Cu4 N4 87.6(3) . 2_655 ?
O10 Cu4 N4 92.7(3) . . ?
O10 Cu4 O10 177.3(5) . 2_655 ?
O10 Cu4 O12 88.7(2) 2_655 . ?
O10 Cu4 O12 88.7(2) . . ?
C13 O4 Cu2 120.8(6) . . ?
C44 N4 Cu4 120.9(8) . . ?
C44 N4 C48 119.4(11) . . ?
C48 N4 Cu4 119.7(8) . . ?
C3 C4 H4 119.1 . . ?
C5 C4 C3 121.8(13) . . ?
C5 C4 H4 119.1 . . ?
N5 Cu5 N5 168.4(4) 2_655 . ?
N5 Cu5 O15 95.8(2) 2_655 . ?
N5 Cu5 O15 95.8(2) . . ?
O13 Cu5 N5 89.6(3) . . ?
O13 Cu5 N5 90.4(3) . 2_655 ?
O13 Cu5 N5 89.6(3) 2_655 2_655 ?
O13 Cu5 N5 90.4(3) 2_655 . ?
O13 Cu5 O13 179.9(4) 2_655 . ?
O13 Cu5 O15 90.1(2) 2_655 . ?
O13 Cu5 O15 90.1(2) . . ?
C57 N5 Cu5 120.6(6) . . ?
C57 N5 C61 118.9(8) . . ?
C61 N5 Cu5 120.6(6) . . ?
C4 C5 F1 122.4(12) . . ?
C6 C5 F1 117.8(11) . . ?
C6 C5 C4 119.4(12) . . ?
Cu2 O6 H6A 109.5 . . ?
Cu2 O6 H6A 109.471(2) . 2_655 ?
H6A O6 H6A 141.1 . 2_655 ?
C5 C6 H6 121.3 . . ?
C5 C6 C7 117.3(12) . . ?
C7 C6 H6 121.3 . . ?
C25 O7 Cu3 119.5(7) . . ?
C2 C7 H7 119.1 . . ?
C6 C7 C2 121.8(12) . . ?
C6 C7 H7 119.1 . . ?
N1 C8 H8 118.7 . . ?
N1 C8 C9 122.6(10) . . ?
C9 C8 H8 118.7 . . ?
Cu3 O9 H9A 109.474(2) . 2_655 ?
Cu3 O9 H9A 109.5 . . ?
H9A O9 H9A 141.1 . 2_655 ?
C8 C9 H9 121.8 . . ?
C8 C9 C10 116.3(11) . . ?
C10 C9 H9 121.8 . . ?
C37 O10 Cu4 120.2(6) . . ?
C9 C10 H10 120.3 . . ?
C11 C10 C9 119.4(11) . . ?
C11 C10 H10 120.3 . . ?
C10 C11 H11 119.9 . . ?
C12 C11 C10 120.3(11) . . ?
C12 C11 H11 119.9 . . ?
Cu4 O12 H12 109.5 . 2_655 ?
Cu4 O12 H12 109.5 . . ?
H12 O12 H12 141.1 . 2_655 ?
N1 C12 C11 122.8(10) . . ?
N1 C12 H12A 118.6 . . ?
C11 C12 H12A 118.6 . . ?
C49A O13 Cu5 118.1(8) . . ?
C49B O13 Cu5 131.0(11) . . ?
O4 C13 C56 111.8(7) . . ?
O5 C13 O4 127.3(8) . . ?
O5 C13 C56 120.9(8) . . ?
Cu5 O15 H15 109.468(1) . 2_655 ?
Cu5 O15 H15 109.5 . . ?
H15 O15 H15 141.1 . 2_655 ?
C16 C15 H15A 120.4 . . ?
C16 C15 C56 119.2(9) . . ?
C56 C15 H15A 120.4 . . ?
C15 C16 H16 120.7 . . ?
C17 C16 C15 118.7(9) . . ?
C17 C16 H16 120.7 . . ?
F2 C17 C18 119.3(10) . . ?
C16 C17 F2 117.4(10) . . ?
C16 C17 C18 123.1(10) . . ?
C17 C18 H18 120.7 . . ?
C19 C18 C17 118.6(10) . . ?
C19 C18 H18 120.7 . . ?
C18 C19 H19 119.7 . . ?
C56 C19 C18 120.7(9) . . ?
C56 C19 H19 119.7 . . ?
N2 C20 H20 119.9 . . ?
N2 C20 C21 120.2(10) . . ?
C21 C20 H20 119.9 . . ?
C20 C21 H21 118.6 . . ?
C22 C21 C20 122.8(10) . . ?
C22 C21 H21 118.6 . . ?
C21 C22 H22 120.2 . . ?
C21 C22 C23 119.5(10) . . ?
C23 C22 H22 120.2 . . ?
C22 C23 H23 122.4 . . ?
C24 C23 C22 115.2(9) . . ?
C24 C23 H23 122.4 . . ?
N2 C24 C23 124.2(9) . . ?
N2 C24 H24 117.9 . . ?
C23 C24 H24 117.9 . . ?
O7 C25 O8 126.9(10) . . ?
O7 C25 C26 117.5(9) . . ?
O8 C25 C26 115.6(9) . . ?
C27 C26 C25 117.1(9) . . ?
C31 C26 C25 124.5(11) . . ?
C31 C26 C27 117.9(11) . . ?
C26 C27 H27 119.9 . . ?
C26 C27 C28 120.3(11) . . ?
C28 C27 H27 119.9 . . ?
C27 C28 H28 120.8 . . ?
C29 C28 C27 118.4(12) . . ?
C29 C28 H28 120.8 . . ?
F3 C29 C28 119.3(11) . . ?
C30 C29 F3 121.2(11) . . ?
C30 C29 C28 119.1(11) . . ?
C29 C30 H30 120.0 . . ?
C29 C30 C31 120.0(12) . . ?
C31 C30 H30 120.0 . . ?
C26 C31 C30 123.4(13) . . ?
C26 C31 H31 118.3 . . ?
C30 C31 H31 118.3 . . ?
N3 C32 H32 117.8 . . ?
N3 C32 C33 124.5(10) . . ?
C33 C32 H32 117.8 . . ?
C32 C33 H33 121.4 . . ?
C32 C33 C34 117.1(11) . . ?
C34 C33 H33 121.4 . . ?
C33 C34 H34 121.3 . . ?
C35 C34 C33 117.3(11) . . ?
C35 C34 H34 121.3 . . ?
C34 C35 H35 118.8 . . ?
C34 C35 C36 122.4(12) . . ?
C36 C35 H35 118.8 . . ?
N3 C36 C35 121.5(14) . . ?
N3 C36 H36 119.3 . . ?
C35 C36 H36 119.3 . . ?
O10 C37 C38 114.3(8) . . ?
O11 C37 O10 124.4(9) . . ?
O11 C37 C38 121.2(8) . . ?
C39 C38 C37 122.5(6) . . ?
C39 C38 C43 120.0 . . ?
C43 C38 C37 117.5(6) . . ?
C43A C38 C37 118.1(8) . . ?
C39A C38 C37 122.8(8) . . ?
C39A C38 C43A 117.0(8) . . ?
C38 C39 H39 120.0 . . ?
C40 C39 C38 120.0 . . ?
C40 C39 H39 120.0 . . ?
C39 C40 H40 120.0 . . ?
C41 C40 C39 120.0 . . ?
C41 C40 H40 120.0 . . ?
F4 C41 C40 121.3(8) . . ?
F4 C41 C42 118.7(8) . . ?
F4 C41 C42A 117.4(9) . . ?
F4 C41 C40A 119.4(9) . . ?
C40 C41 C42 120.0 . . ?
C40A C41 C42A 120.7(9) . . ?
C41 C42 H42 120.0 . . ?
C41 C42 C43 120.0 . . ?
C43 C42 H42 120.0 . . ?
C38 C43 H43 120.0 . . ?
C42 C43 C38 120.0 . . ?
C42 C43 H43 120.0 . . ?
N4 C44 H44 118.6 . . ?
N4 C44 C45 122.9(12) . . ?
C45 C44 H44 118.6 . . ?
C44 C45 H45 120.2 . . ?
C44 C45 C46 119.5(14) . . ?
C46 C45 H45 120.2 . . ?
C45 C46 H46 120.7 . . ?
C47 C46 C45 118.6(13) . . ?
C47 C46 H46 120.7 . . ?
C46 C47 H47 121.0 . . ?
C46 C47 C48 118.0(12) . . ?
C48 C47 H47 121.0 . . ?
N4 C48 C47 121.7(12) . . ?
N4 C48 H48 119.2 . . ?
C47 C48 H48 119.2 . . ?
C55 C50 C51 118.6(11) . . ?
C55 C50 C49A 120.6(10) . . ?
C51 C50 C49A 120.4(11) . . ?
F5 C53 C52 111.1(11) . . ?
C54 C53 F5 115.7(11) . . ?
C54 C53 C52 131.1(14) . . ?
C53 C54 H54 122.0 . . ?
C53 C54 C55 116.0(15) . . ?
C55 C54 H54 122.0 . . ?
C50 C55 C54 119.7(15) . . ?
C50 C55 H55 120.1 . . ?
C54 C55 H55 120.1 . . ?
C15 C56 C13 119.9(8) . . ?
C19 C56 C13 120.0(8) . . ?
C19 C56 C15 119.4(8) . . ?
N5 C57 H57 120.4 . . ?
N5 C57 C58 119.2(9) . . ?
C58 C57 H57 120.4 . . ?
C57 C58 H58 119.5 . . ?
C59 C58 C57 120.9(9) . . ?
C59 C58 H58 119.5 . . ?
C58 C59 H59 119.7 . . ?
C58 C59 C60 120.6(8) . . ?
C60 C59 H59 119.7 . . ?
C59 C60 H60 121.4 . . ?
C59 C60 C61 117.2(9) . . ?
C61 C60 H60 121.4 . . ?
N5 C61 C60 123.0(8) . . ?
N5 C61 H61 118.5 . . ?
C60 C61 H61 118.5 . . ?
C41 C42A H42A 120.8 . . ?
C43A C42A C41 118.4(10) . . ?
C43A C42A H42A 120.8 . . ?
C38 C43A H43A 120.0 . . ?
C42A C43A C38 120.1(10) . . ?
C42A C43A H43A 120.0 . . ?
C38 C39A H39A 119.1 . . ?
C40A C39A C38 121.8(10) . . ?
C40A C39A H39A 119.1 . . ?
C41 C40A C39A 118.3(11) . . ?
C41 C40A H40A 120.9 . . ?
C39A C40A H40A 120.9 . . ?
C51 C50A C55A 120.0 . . ?
C51 C50A C49B 106.1(12) . . ?
C55A C50A C49B 131.9(12) . . ?
C50 C51 H51 118.2 . . ?
C50A C51 H51A 120.0 . . ?
C50A C51 C52 120.0 . . ?
C52 C51 C50 123.5(9) . . ?
C52 C51 H51 118.2 . . ?
C52 C51 H51A 120.0 . . ?
C53 C52 H52 125.9 . . ?
C51 C52 C53 108.2(9) . . ?
C51 C52 H52 125.9 . . ?
C51 C52 H52A 120.0 . . ?
C53A C52 C51 120.0 . . ?
C53A C52 H52A 120.0 . . ?
F5A C53A C52 106.3(14) . . ?
F5A C53A C54A 133.4(14) . . ?
C52 C53A C54A 120.0 . . ?
C53A C54A H54A 120.0 . . ?
C53A C54A C55A 120.0 . . ?
C55A C54A H54A 120.0 . . ?
C50A C55A H55A 120.0 . . ?
C54A C55A C50A 120.0 . . ?
C54A C55A H55A 120.0 . . ?
O13 C49A C50 113.9(12) . . ?
O14A C49A O13 127.9(13) . . ?
O14A C49A C50 117.9(11) . . ?
O13 C49B C50A 129(2) . . ?
O13 C49B O14A 110.7(12) . . ?
O14A C49B C50A 120.7(15) . . ?

loop_
_geom_bond_atom_site_label_1
_geom_bond_atom_site_label_2
_geom_bond_distance
_geom_bond_site_symmetry_2
_geom_bond_publ_flag
Cu1 O1 1.920(7) . ?
Cu1 O1 1.920(7) 2_655 ?
Cu1 N1 2.006(9) . ?
Cu1 N1 2.006(9) 2_655 ?
Cu1 O3 2.239(10) . ?
F1 C5 1.360(14) . ?
O1 C1 1.240(15) . ?
N1 C8 1.365(15) . ?
N1 C12 1.327(14) . ?
C1 O2 1.198(15) . ?
C1 C2 1.468(18) . ?
Cu2 N2 2.011(8) . ?
Cu2 N2 2.011(8) 2_655 ?
Cu2 O4 1.973(6) . ?
Cu2 O4 1.973(6) 2_655 ?
Cu2 O6 2.227(9) . ?
F2 C17 1.346(12) . ?
N2 C20 1.345(11) . ?
N2 C24 1.350(11) . ?
C2 C3 1.309(18) . ?
C2 C7 1.454(15) . ?
Cu3 N3 2.027(8) 2_655 ?
Cu3 N3 2.027(8) . ?
Cu3 O7 1.945(6) 2_655 ?
Cu3 O7 1.945(6) . ?
Cu3 O9 2.250(9) . ?
F3 C29 1.330(11) . ?
O3 H3 0.8200 2_655 ?
O3 H3 0.8200 . ?
N3 C32 1.352(14) . ?
N3 C36 1.340(14) . ?
C3 H3A 0.9300 . ?
C3 C4 1.392(18) . ?
Cu4 N4 2.011(9) . ?
Cu4 N4 2.011(9) 2_655 ?
Cu4 O10 1.946(8) . ?
Cu4 O10 1.946(8) 2_655 ?
Cu4 O12 2.292(10) . ?
F4 C41 1.349(9) . ?
O4 C13 1.278(11) . ?
N4 C44 1.307(15) . ?
N4 C48 1.341(13) . ?
C4 H4 0.9300 . ?
C4 C5 1.354(17) . ?
Cu5 N5 2.025(7) 2_655 ?
Cu5 N5 2.025(7) . ?
Cu5 O13 1.945(6) 2_655 ?
Cu5 O13 1.945(6) . ?
Cu5 O15 2.212(10) . ?
F5 C53 1.362(17) . ?
O5 C13 1.242(10) . ?
N5 C57 1.344(11) . ?
N5 C61 1.347(12) . ?
C5 C6 1.341(19) . ?
O6 H6A 0.8200 . ?
O6 H6A 0.8201 2_655 ?
C6 H6 0.9300 . ?
C6 C7 1.404(18) . ?
O7 C25 1.240(12) . ?
C7 H7 0.9300 . ?
O8 C25 1.265(13) . ?
C8 H8 0.9300 . ?
C8 C9 1.395(17) . ?
O9 H9A 0.8200 . ?
O9 H9A 0.8201 2_655 ?
C9 H9 0.9300 . ?
C9 C10 1.405(16) . ?
O10 C37 1.340(12) . ?
C10 H10 0.9300 . ?
C10 C11 1.384(17) . ?
O11 C37 1.232(12) . ?
C11 H11 0.9300 . ?
C11 C12 1.337(16) . ?
O12 H12 0.8200 . ?
O12 H12 0.8200 2_655 ?
C12 H12A 0.9300 . ?
O13 C49A 1.283(14) . ?
O13 C49B 1.281(19) . ?
C13 C56 1.530(11) . ?
O15 H15 0.8201 2_655 ?
O15 H15 0.8200 . ?
C15 H15A 0.9300 . ?
C15 C16 1.406(13) . ?
C15 C56 1.422(12) . ?
C16 H16 0.9300 . ?
C16 C17 1.317(16) . ?
C17 C18 1.392(15) . ?
C18 H18 0.9300 . ?
C18 C19 1.378(12) . ?
C19 H19 0.9300 . ?
C19 C56 1.351(13) . ?
C20 H20 0.9300 . ?
C20 C21 1.396(14) . ?
C21 H21 0.9300 . ?
C21 C22 1.305(16) . ?
C22 H22 0.9300 . ?
C22 C23 1.436(13) . ?
C23 H23 0.9300 . ?
C23 C24 1.405(12) . ?
C24 H24 0.9300 . ?
C25 C26 1.540(15) . ?
C26 C27 1.356(17) . ?
C26 C31 1.347(15) . ?
C27 H27 0.9300 . ?
C27 C28 1.420(15) . ?
C28 H28 0.9300 . ?
C28 C29 1.419(16) . ?
C29 C30 1.325(19) . ?
C30 H30 0.9300 . ?
C30 C31 1.377(19) . ?
C31 H31 0.9300 . ?
C32 H32 0.9300 . ?
C32 C33 1.382(14) . ?
C33 H33 0.9300 . ?
C33 C34 1.431(17) . ?
C34 H34 0.9300 . ?
C34 C35 1.341(19) . ?
C35 H35 0.9300 . ?
C35 C36 1.386(17) . ?
C36 H36 0.9300 . ?
C37 C38 1.453(11) . ?
C38 C39 1.3900 . ?
C38 C43 1.3900 . ?
C38 C43A 1.417(12) . ?
C38 C39A 1.416(12) . ?
C39 H39 0.9300 . ?
C39 C40 1.3900 . ?
C40 H40 0.9300 . ?
C40 C41 1.3900 . ?
C41 C42 1.3900 . ?
C41 C42A 1.402(13) . ?
C41 C40A 1.375(13) . ?
C42 H42 0.9300 . ?
C42 C43 1.3900 . ?
C43 H43 0.9300 . ?
C44 H44 0.9300 . ?
C44 C45 1.343(18) . ?
C45 H45 0.9300 . ?
C45 C46 1.392(17) . ?
C46 H46 0.9300 . ?
C46 C47 1.376(19) . ?
C47 H47 0.9300 . ?
C47 C48 1.390(17) . ?
C48 H48 0.9300 . ?
C50 C55 1.34(2) . ?
C50 C51 1.4000(10) . ?
C50 C49A 1.574(17) . ?
C53 C54 1.24(2) . ?
C53 C52 1.4002(10) . ?
C54 H54 0.9300 . ?
C54 C55 1.403(18) . ?
C55 H55 0.9300 . ?
C57 H57 0.9300 . ?
C57 C58 1.423(12) . ?
C58 H58 0.9300 . ?
C58 C59 1.336(14) . ?
C59 H59 0.9300 . ?
C59 C60 1.366(12) . ?
C60 H60 0.9300 . ?
C60 C61 1.406(13) . ?
C61 H61 0.9300 . ?
C42A H42A 0.9300 . ?
C42A C43A 1.402(13) . ?
C43A H43A 0.9300 . ?
C39A H39A 0.9300 . ?
C39A C40A 1.382(14) . ?
C40A H40A 0.9300 . ?
F5A C53A 1.31(2) . ?
C50A C51 1.3900 . ?
C50A C55A 1.3900 . ?
C50A C49B 1.536(10) . ?
C51 H51 0.9300 . ?
C51 H51A 0.9300 . ?
C51 C52 1.3900 . ?
C52 H52 0.9300 . ?
C52 H52A 0.9300 . ?
C52 C53A 1.3900 . ?
C53A C54A 1.3900 . ?
C54A H54A 0.9300 . ?
C54A C55A 1.3900 . ?
C55A H55A 0.9300 . ?
C49A O14A 1.178(16) . ?
O14A C49B 1.40(3) . ?

loop_
_geom_torsion_atom_site_label_1
_geom_torsion_atom_site_label_2
_geom_torsion_atom_site_label_3
_geom_torsion_atom_site_label_4
_geom_torsion
_geom_torsion_site_symmetry_1
_geom_torsion_site_symmetry_2
_geom_torsion_site_symmetry_3
_geom_torsion_site_symmetry_4
_geom_torsion_publ_flag
Cu1 O1 C1 O2 22.1(19) . . . . ?
Cu1 O1 C1 C2 -164.2(9) . . . . ?
Cu1 N1 C8 C9 175.4(9) . . . . ?
Cu1 N1 C12 C11 -174.5(8) . . . . ?
F1 C5 C6 C7 172.6(16) . . . . ?
O1 C1 C2 C3 5(2) . . . . ?
O1 C1 C2 C7 -154.6(12) . . . . ?
N1 C8 C9 C10 0.6(17) . . . . ?
C1 C2 C3 C4 -171.1(14) . . . . ?
C1 C2 C7 C6 174.2(13) . . . . ?
Cu2 N2 C20 C21 174.7(8) . . . . ?
Cu2 N2 C24 C23 -175.2(8) . . . . ?
Cu2 O4 C13 O5 10.0(12) . . . . ?
Cu2 O4 C13 C56 -167.2(5) . . . . ?
F2 C17 C18 C19 180.0(12) . . . . ?
O2 C1 C2 C3 179.4(16) . . . . ?
O2 C1 C2 C7 20(2) . . . . ?
N2 C20 C21 C22 1.1(17) . . . . ?
C2 C3 C4 C5 -4(3) . . . . ?
Cu3 N3 C32 C33 174.9(8) . . . . ?
Cu3 N3 C36 C35 -176.8(8) . . . . ?
Cu3 O7 C25 O8 23.1(14) . . . . ?
Cu3 O7 C25 C26 -157.0(6) . . . . ?
F3 C29 C30 C31 180.0(10) . . . . ?
N3 C32 C33 C34 1.5(15) . . . . ?
C3 C2 C7 C6 13(2) . . . . ?
C3 C4 C5 F1 -170.2(17) . . . . ?
C3 C4 C5 C6 17(3) . . . . ?
Cu4 N4 C44 C45 178.5(10) . . . . ?
Cu4 N4 C48 C47 -178.0(8) . . . . ?
Cu4 O10 C37 O11 18.7(13) . . . . ?
Cu4 O10 C37 C38 -165.6(6) . . . . ?
F4 C41 C42 C43 179.9(10) . . . . ?
F4 C41 C42A C43A -178.9(12) . . . . ?
F4 C41 C40A C39A 179.4(13) . . . . ?
O4 C13 C56 C15 21.9(11) . . . . ?
O4 C13 C56 C19 -167.5(8) . . . . ?
N4 C44 C45 C46 -2(2) . . . . ?
C4 C5 C6 C7 -14(3) . . . . ?
Cu5 N5 C57 C58 175.5(7) . . . . ?
Cu5 N5 C61 C60 -178.0(7) . . . . ?
Cu5 O13 C49A C50 -165.2(9) . . . . ?
Cu5 O13 C49A O14A 22(2) . . . . ?
Cu5 O13 C49B C50A 171.9(9) . . . . ?
Cu5 O13 C49B O14A -7.4(13) . . . . ?
F5 C53 C54 C55 179.3(14) . . . . ?
F5 C53 C52 C51 -177.7(11) . . . . ?
O5 C13 C56 C15 -155.5(8) . . . . ?
O5 C13 C56 C19 15.2(13) . . . . ?
N5 C57 C58 C59 4.2(15) . . . . ?
C5 C6 C7 C2 0(2) . . . . ?
O7 C25 C26 C27 11.0(15) . . . . ?
O7 C25 C26 C31 -160.5(10) . . . . ?
C7 C2 C3 C4 -11(2) . . . . ?
O8 C25 C26 C27 -169.1(11) . . . . ?
O8 C25 C26 C31 19.4(15) . . . . ?
C8 N1 C12 C11 0.2(15) . . . . ?
C8 C9 C10 C11 -2.5(18) . . . . ?
C9 C10 C11 C12 3.3(18) . . . . ?
O10 C37 C38 C39 -13(2) . . . . ?
O10 C37 C38 C43 166(2) . . . . ?
O10 C37 C38 C43A -172.1(11) . . . . ?
O10 C37 C38 C39A 24.6(14) . . . . ?
C10 C11 C12 N1 -2.2(17) . . . . ?
O11 C37 C38 C39 163(2) . . . . ?
O11 C37 C38 C43 -18(2) . . . . ?
O11 C37 C38 C43A 3.7(15) . . . . ?
O11 C37 C38 C39A -159.6(12) . . . . ?
C12 N1 C8 C9 0.6(16) . . . . ?
C15 C16 C17 F2 178.8(12) . . . . ?
C15 C16 C17 C18 -6(2) . . . . ?
C16 C15 C56 C13 174.6(9) . . . . ?
C16 C15 C56 C19 3.9(15) . . . . ?
C16 C17 C18 C19 5(2) . . . . ?
C17 C18 C19 C56 0.8(17) . . . . ?
C18 C19 C56 C13 -175.9(9) . . . . ?
C18 C19 C56 C15 -5.2(15) . . . . ?
C20 N2 C24 C23 2.2(14) . . . . ?
C20 C21 C22 C23 1.2(18) . . . . ?
C21 C22 C23 C24 -1.6(16) . . . . ?
C22 C23 C24 N2 0.0(15) . . . . ?
C24 N2 C20 C21 -2.7(14) . . . . ?
C25 C26 C27 C28 178.6(11) . . . . ?
C25 C26 C31 C30 176.3(11) . . . . ?
C26 C27 C28 C29 5.9(19) . . . . ?
C27 C26 C31 C30 4.9(18) . . . . ?
C27 C28 C29 F3 175.6(10) . . . . ?
C27 C28 C29 C30 2.5(17) . . . . ?
C28 C29 C30 C31 -7.1(17) . . . . ?
C29 C30 C31 C26 3.6(19) . . . . ?
C31 C26 C27 C28 -9.4(19) . . . . ?
C32 N3 C36 C35 1.4(15) . . . . ?
C32 C33 C34 C35 2.1(15) . . . . ?
C33 C34 C35 C36 -4.0(16) . . . . ?
C34 C35 C36 N3 2.3(17) . . . . ?
C36 N3 C32 C33 -3.3(15) . . . . ?
C37 C38 C39 C40 178.3(8) . . . . ?
C37 C38 C43 C42 -178.4(7) . . . . ?
C37 C38 C43A C42A -175.6(11) . . . . ?
C37 C38 C39A C40A 175.2(12) . . . . ?
C38 C39 C40 C41 0.0 . . . . ?
C38 C39A C40A C41 3(2) . . . . ?
C39 C38 C43 C42 0.0 . . . . ?
C39 C40 C41 F4 -179.9(10) . . . . ?
C39 C40 C41 C42 0.0 . . . . ?
C40 C41 C42 C43 0.0 . . . . ?
C41 C42 C43 C38 0.0 . . . . ?
C41 C42A C43A C38 -3.5(19) . . . . ?
C43 C38 C39 C40 0.0 . . . . ?
C44 N4 C48 C47 -1.1(16) . . . . ?
C44 C45 C46 C47 1(2) . . . . ?
C45 C46 C47 C48 -0.6(18) . . . . ?
C46 C47 C48 N4 0.6(17) . . . . ?
C48 N4 C44 C45 1.6(18) . . . . ?
C50 C51 C52 C53 -12.5(15) . . . . ?
C53 C54 C55 C50 9(2) . . . . ?
C54 C53 C52 C51 20(2) . . . . ?
C55 C50 C51 C52 7.3(17) . . . . ?
C55 C50 C49A O13 162.0(13) . . . . ?
C55 C50 C49A O14A -24(2) . . . . ?
C56 C15 C16 C17 1.8(18) . . . . ?
C57 N5 C61 C60 2.6(14) . . . . ?
C57 C58 C59 C60 -0.3(15) . . . . ?
C58 C59 C60 C61 -2.3(14) . . . . ?
C59 C60 C61 N5 1.2(15) . . . . ?
C61 N5 C57 C58 -5.2(14) . . . . ?
C42A C41 C40A C39A -19(2) . . . . ?
C43A C38 C39A C40A 11.7(19) . . . . ?
C39A C38 C43A C42A -11.4(17) . . . . ?
C40A C41 C42A C43A 19.3(19) . . . . ?
F5A C53A C54A C55A -172(2) . . . . ?
C50A C51 C52 C53A 0.0 . . . . ?
C51 C50 C55 C54 -5(2) . . . . ?
C51 C50 C49A O13 -11(2) . . . . ?
C51 C50 C49A O14A 163.3(14) . . . . ?
C51 C50A C55A C54A 0.0 . . . . ?
C51 C50A C49B O13 31.5(13) . . . . ?
C51 C50A C49B O14A -149.2(11) . . . . ?
C51 C52 C53A F5A 173.9(18) . . . . ?
C51 C52 C53A C54A 0.0 . . . . ?
C52 C53 C54 C55 -19(3) . . . . ?
C52 C53A C54A C55A 0.0 . . . . ?
C53A C54A C55A C50A 0.0 . . . . ?
C55A C50A C51 C52 0.0 . . . . ?
C55A C50A C49B O13 -165.1(12) . . . . ?
C55A C50A C49B O14A 14.2(15) . . . . ?
C49A C50 C55 C54 -177.4(13) . . . . ?
C49A C50 C51 C52 -179.9(12) . . . . ?
C49B C50A C51 C52 165.8(12) . . . . ?
C49B C50A C55A C54A -161.5(15) . . . . ?
